data_4131324
loop_
_publ_author_name
'Culcu, Gursu'
'Iovan, Diana A.'
'Krogman, Jeremy P.'
'Wilding, Matthew J. T.'
'Bezpalko, Mark W.'
'Foxman, Bruce M.'
'Thomas, Christine M.'

_publ_section_title
;
 Heterobimetallic Complexes Comprised of Nb and Fe: Isolation of a
 Coordinatively Unsaturated Nb<sup>III</sup>/Fe<sup>0</sup> Bimetallic
 Complex Featuring a Nb\\tb Fe Triple Bond.
;
_journal_issue 28
_journal_name_full 'Journal of the American Chemical Society'
_journal_page_first 9627
_journal_page_last 9636
_journal_paper_doi 10.1021/jacs.7b04151
_journal_volume 139
_journal_year 2017
_chemical_formula_moiety 'C48 H58 Br1 Fe1 N4 Nb1 P3'
_chemical_formula_sum 'C48 H58 Br Fe N4 Nb P3'
_chemical_formula_weight 1012.59
_space_group_IT_number 14
_space_group_name_Hall '-P 2yn'
_space_group_name_H-M_alt 'P 1 21/n 1'
_symmetry_cell_setting monoclinic
_symmetry_space_group_name_Hall '-P 2yn'
_symmetry_space_group_name_H-M 'P 1 21/n 1'
_atom_sites_solution_hydrogens difmap
_atom_sites_solution_primary other
_audit_creation_date 2017-01-14
_audit_creation_method CRYSTALS_ver_14.61_build_00000
_cell_angle_alpha 90
_cell_angle_beta 92.853(2)
_cell_angle_gamma 90
_cell_formula_units_Z 4
_cell_length_a 11.6894(5)
_cell_length_b 18.0344(8)
_cell_length_c 22.1156(10)
_cell_measurement_reflns_used 9379
_cell_measurement_temperature 120
_cell_measurement_theta_max 30
_cell_measurement_theta_min 2
_cell_volume 4656.4(4)
_computing_cell_refinement 'Apex2 (Bruker AXS, 2006)'
_computing_data_collection 'Apex2 (Bruker AXS, 2006)'
_computing_data_reduction 'Apex2 (Bruker AXS, 2006)'
_computing_molecular_graphics 'CAMERON (Watkin et al., 1996)'
_computing_publication_material 'CRYSTALS (Betteridge et al., 2003)'
_computing_structure_refinement 'CRYSTALS (Betteridge et al., 2003)'
_computing_structure_solution 'USER DEFINED STRUCTURE SOLUTION'
_diffrn_ambient_temperature 120
_diffrn_measured_fraction_theta_full 0.998
_diffrn_measured_fraction_theta_max 0.994
_diffrn_measurement_device Area
_diffrn_measurement_device_type 'Bruker Kappa Apex2'
_diffrn_measurement_method '\f & \w scans'
_diffrn_radiation_monochromator graphite
_diffrn_radiation_type 'Mo K\a'
_diffrn_radiation_wavelength 0.71073
_diffrn_reflns_av_R_equivalents 0.030
_diffrn_reflns_limit_h_max 14
_diffrn_reflns_limit_h_min -16
_diffrn_reflns_limit_k_max 25
_diffrn_reflns_limit_k_min -23
_diffrn_reflns_limit_l_max 31
_diffrn_reflns_limit_l_min -30
_diffrn_reflns_number 74915
_diffrn_reflns_theta_full 29.440
_diffrn_reflns_theta_max 30.041
_diffrn_reflns_theta_min 1.844
_diffrn_standards_number 0
_exptl_absorpt_coefficient_mu 1.556
_exptl_absorpt_correction_T_max 0.80
_exptl_absorpt_correction_T_min 0.50
_exptl_absorpt_correction_type numerical
_exptl_absorpt_process_details
; 
 Analytical Absorption (De Meulenaer & Tompa, 1965) 
;
_exptl_crystal_colour yellow
_exptl_crystal_density_diffrn 1.444
_exptl_crystal_density_method 'not measured'
_exptl_crystal_description plate
_exptl_crystal_F_000 2084
_exptl_crystal_size_max 0.690
_exptl_crystal_size_mid 0.450
_exptl_crystal_size_min 0.140
_refine_diff_density_max 0.77
_refine_diff_density_min -0.69
_refine_ls_extinction_method None
_refine_ls_goodness_of_fit_ref 0.9855
_refine_ls_hydrogen_treatment constr
_refine_ls_matrix_type full
_refine_ls_number_parameters 523
_refine_ls_number_reflns 13556
_refine_ls_number_restraints 0
_refine_ls_R_factor_all 0.0313
_refine_ls_R_factor_gt 0.0246
_refine_ls_shift/su_max 0.0048490
_refine_ls_shift/su_mean 0.0008623
_refine_ls_structure_factor_coef Fsqd
_refine_ls_weighting_details
;
 Method= Modified Sheldrick 
 w=1/[\s^2^(F^2^) + ( 0.03P)^2^ + 3.11P] 
 ,where P=(max(Fo^2^,0) + 2Fc^2^)/3 
;
_refine_ls_weighting_scheme calc
_refine_ls_wR_factor_all 0.0619
_refine_ls_wR_factor_gt 0.0584
_refine_ls_wR_factor_ref 0.0619
_reflns_limit_h_max 16
_reflns_limit_h_min -16
_reflns_limit_k_max 25
_reflns_limit_k_min 0
_reflns_limit_l_max 31
_reflns_limit_l_min 0
_reflns_number_gt 11723
_reflns_number_total 13556
_reflns_threshold_expression I>2.0\s(I)
_oxford_diffrn_Wilson_B_factor 0.00
_oxford_diffrn_Wilson_scale 0.00
_oxford_refine_ls_r_factor_ref 0.0313
_oxford_refine_ls_scale 0.067617(5)
_oxford_reflns_number_all 13556
_oxford_reflns_threshold_expression_ref I>-10.0\s(I)
_oxford_structure_analysis_title 'gc_09_885_0m in P2(1)/n'
_cod_data_source_file ja7b04151_si_002.cif
_cod_data_source_block 8
_cod_depositor_comments
;
The following automatic conversions were performed:

data item '_atom_sites_solution_primary' value 'Other' was changed to
'other' in accordance with the
/home/saulius/struct/COD-crude-data/automatic-downloads/DataCite-retrospective/ACS/depositions/lib/dictionaries/cif_core.dic
dictionary named 'cif_core.dic' version 2.4.2 last updated on
2011-04-26.

Automatic conversion script
Id: cif_fix_values 6909 2019-04-08 15:41:33Z antanas 
;
_cod_original_sg_symbol_H-M 'P 1 21/n 1 '
_cod_original_formula_sum 'C48 H58 Br1 Fe1 N4 Nb1 P3'
_cod_database_code 4131324

loop_
_symmetry_equiv_pos_as_xyz
x,y,z
-x,-y,-z
-x+1/2,y+1/2,-z+1/2
x+1/2,-y+1/2,z+1/2

loop_
_atom_site_label
_atom_site_type_symbol
_atom_site_fract_x
_atom_site_fract_y
_atom_site_fract_z
_atom_site_U_iso_or_equiv
_atom_site_occupancy
_atom_site_adp_type
_atom_site_refinement_flags_posn
Nb1 Nb 0.641361(9) 0.747995(6) 0.337923(5) 0.0102 1.0000 Uani .
Fe1 Fe 0.838248(16) 0.744274(10) 0.436097(8) 0.0114 1.0000 Uani .
Br1 Br 0.995191(14) 0.737355(9) 0.507451(8) 0.0262 1.0000 Uani .
P1 P 0.69414(3) 0.655948(19) 0.447729(15) 0.0133 1.0000 Uani .
P2 P 0.89526(3) 0.731662(19) 0.337695(15) 0.0119 1.0000 Uani .
P3 P 0.73215(3) 0.854312(19) 0.433210(15) 0.0127 1.0000 Uani .
N1 N 0.58423(10) 0.66991(6) 0.39686(5) 0.0144 1.0000 Uani .
N2 N 0.78072(10) 0.72057(6) 0.28977(5) 0.0133 1.0000 Uani .
N3 N 0.63879(9) 0.85295(6) 0.37282(5) 0.0135 1.0000 Uani .
N4 N 0.52987(10) 0.75083(6) 0.28007(6) 0.0149 1.0000 Uani .
C1 C 0.73697(12) 0.55939(7) 0.43820(6) 0.0156 1.0000 Uani .
C2 C 0.72758(12) 0.52658(8) 0.38124(7) 0.0180 1.0000 Uani .
C3 C 0.77101(14) 0.45610(8) 0.37195(7) 0.0230 1.0000 Uani .
C4 C 0.82474(14) 0.41749(9) 0.41924(8) 0.0256 1.0000 Uani .
C5 C 0.83621(17) 0.44980(10) 0.47585(8) 0.0332 1.0000 Uani .
C6 C 0.79281(16) 0.52044(9) 0.48537(7) 0.0286 1.0000 Uani .
C7 C 0.64354(13) 0.65506(8) 0.52490(6) 0.0177 1.0000 Uani .
C8 C 0.56644(17) 0.60295(10) 0.54554(8) 0.0324 1.0000 Uani .
C9 C 0.52862(18) 0.60727(11) 0.60389(9) 0.0386 1.0000 Uani .
C10 C 0.56754(15) 0.66314(10) 0.64246(7) 0.0284 1.0000 Uani .
C11 C 0.64713(14) 0.71325(9) 0.62342(7) 0.0216 1.0000 Uani .
C12 C 0.68523(12) 0.70906(8) 0.56509(6) 0.0170 1.0000 Uani .
C13 C 0.47627(12) 0.62679(8) 0.39981(8) 0.0227 1.0000 Uani .
C14 C 0.38359(16) 0.67358(12) 0.42623(12) 0.0453 1.0000 Uani .
C15 C 0.43651(15) 0.59569(10) 0.33864(9) 0.0329 1.0000 Uani .
C16 C 0.97228(11) 0.81181(8) 0.30962(6) 0.0146 1.0000 Uani .
C17 C 0.90996(12) 0.86960(8) 0.28197(6) 0.0156 1.0000 Uani .
C18 C 0.96277(13) 0.93542(8) 0.26654(7) 0.0200 1.0000 Uani .
C19 C 1.07948(14) 0.94420(9) 0.27818(8) 0.0258 1.0000 Uani .
C20 C 1.14244(13) 0.88753(10) 0.30592(9) 0.0292 1.0000 Uani .
C21 C 1.08967(12) 0.82180(9) 0.32227(7) 0.0226 1.0000 Uani .
C22 C 0.99518(11) 0.65494(8) 0.32569(6) 0.0151 1.0000 Uani .
C23 C 1.07011(12) 0.65284(9) 0.27828(7) 0.0193 1.0000 Uani .
C24 C 1.14219(13) 0.59231(9) 0.27157(7) 0.0232 1.0000 Uani .
C25 C 1.13869(13) 0.53278(9) 0.31098(8) 0.0238 1.0000 Uani .
C26 C 1.06492(13) 0.53408(8) 0.35782(8) 0.0233 1.0000 Uani .
C27 C 0.99489(12) 0.59545(8) 0.36560(7) 0.0185 1.0000 Uani .
C28 C 0.79330(13) 0.69510(8) 0.22654(6) 0.0186 1.0000 Uani .
C29 C 0.73545(16) 0.61985(9) 0.21893(7) 0.0281 1.0000 Uani .
C30 C 0.74863(15) 0.75111(9) 0.17981(7) 0.0234 1.0000 Uani .
C31 C 0.81689(12) 0.93983(8) 0.43315(6) 0.0170 1.0000 Uani .
C32 C 0.93270(13) 0.93402(8) 0.42198(6) 0.0202 1.0000 Uani .
C33 C 1.00196(15) 0.99681(9) 0.42125(7) 0.0257 1.0000 Uani .
C34 C 0.95695(16) 1.06569(9) 0.43278(7) 0.0280 1.0000 Uani .
C35 C 0.84260(16) 1.07233(8) 0.44556(8) 0.0282 1.0000 Uani .
C36 C 0.77244(14) 1.01021(8) 0.44572(7) 0.0223 1.0000 Uani .
C37 C 0.64436(14) 0.87064(8) 0.49801(7) 0.0212 1.0000 Uani .
C38 C 0.69153(19) 0.90377(9) 0.55055(7) 0.0327 1.0000 Uani .
C39 C 0.6267(3) 0.91056(11) 0.60108(9) 0.0516 1.0000 Uani .
C40 C 0.5163(3) 0.88473(13) 0.60047(10) 0.0619 1.0000 Uani .
C41 C 0.4693(2) 0.85047(13) 0.54919(11) 0.0504 1.0000 Uani .
C42 C 0.53331(15) 0.84318(10) 0.49790(8) 0.0306 1.0000 Uani .
C43 C 0.57062(12) 0.91968(8) 0.35517(7) 0.0197 1.0000 Uani .
C44 C 0.44264(12) 0.90397(9) 0.35111(8) 0.0242 1.0000 Uani .
C45 C 0.61304(14) 0.95039(9) 0.29651(9) 0.0287 1.0000 Uani .
C46 C 0.43540(13) 0.75346(8) 0.23420(7) 0.0209 1.0000 Uani .
C47 C 0.43404(15) 0.82590(9) 0.19838(8) 0.0292 1.0000 Uani .
C48 C 0.43777(15) 0.68770(9) 0.19058(8) 0.0281 1.0000 Uani .
H21 H 0.6909 0.5525 0.3496 0.0222 1.0000 Uiso R
H31 H 0.7638 0.4335 0.3325 0.0289 1.0000 Uiso R
H41 H 0.8528 0.3697 0.4126 0.0307 1.0000 Uiso R
H51 H 0.8711 0.4240 0.5082 0.0398 1.0000 Uiso R
H61 H 0.7995 0.5421 0.5239 0.0343 1.0000 Uiso R
H81 H 0.5396 0.5641 0.5205 0.0397 1.0000 Uiso R
H91 H 0.4748 0.5729 0.6167 0.0466 1.0000 Uiso R
H101 H 0.5404 0.6658 0.6816 0.0345 1.0000 Uiso R
H111 H 0.6756 0.7504 0.6508 0.0265 1.0000 Uiso R
H121 H 0.7400 0.7428 0.5519 0.0193 1.0000 Uiso R
H131 H 0.4933 0.5848 0.4264 0.0263 1.0000 Uiso R
H141 H 0.3144 0.6448 0.4280 0.0677 1.0000 Uiso R
H142 H 0.4054 0.6918 0.4663 0.0666 1.0000 Uiso R
H143 H 0.3678 0.7143 0.3990 0.0655 1.0000 Uiso R
H151 H 0.3780 0.5613 0.3446 0.0481 1.0000 Uiso R
H152 H 0.4054 0.6344 0.3140 0.0490 1.0000 Uiso R
H153 H 0.4973 0.5726 0.3184 0.0484 1.0000 Uiso R
H171 H 0.8303 0.8638 0.2753 0.0188 1.0000 Uiso R
H181 H 0.9191 0.9743 0.2485 0.0250 1.0000 Uiso R
H191 H 1.1150 0.9890 0.2677 0.0310 1.0000 Uiso R
H201 H 1.2194 0.8948 0.3145 0.0345 1.0000 Uiso R
H211 H 1.1324 0.7848 0.3405 0.0277 1.0000 Uiso R
H231 H 1.0733 0.6924 0.2515 0.0234 1.0000 Uiso R
H241 H 1.1922 0.5922 0.2404 0.0274 1.0000 Uiso R
H251 H 1.1868 0.4919 0.3059 0.0280 1.0000 Uiso R
H261 H 1.0605 0.4941 0.3852 0.0279 1.0000 Uiso R
H271 H 0.9461 0.5973 0.3989 0.0216 1.0000 Uiso R
H281 H 0.8751 0.6884 0.2197 0.0225 1.0000 Uiso R
H291 H 0.7423 0.6029 0.1778 0.0413 1.0000 Uiso R
H292 H 0.7702 0.5840 0.2465 0.0410 1.0000 Uiso R
H293 H 0.6555 0.6244 0.2275 0.0412 1.0000 Uiso R
H301 H 0.7957 0.7955 0.1808 0.0343 1.0000 Uiso R
H302 H 0.6727 0.7640 0.1871 0.0339 1.0000 Uiso R
H303 H 0.7481 0.7297 0.1394 0.0356 1.0000 Uiso R
H321 H 0.9641 0.8871 0.4164 0.0233 1.0000 Uiso R
H331 H 1.0794 0.9921 0.4132 0.0303 1.0000 Uiso R
H341 H 1.0033 1.1082 0.4333 0.0333 1.0000 Uiso R
H351 H 0.8121 1.1180 0.4544 0.0336 1.0000 Uiso R
H361 H 0.6970 1.0156 0.4559 0.0260 1.0000 Uiso R
H381 H 0.7668 0.9229 0.5517 0.0390 1.0000 Uiso R
H391 H 0.6578 0.9343 0.6357 0.0617 1.0000 Uiso R
H401 H 0.4735 0.8891 0.6349 0.0738 1.0000 Uiso R
H411 H 0.3961 0.8322 0.5490 0.0591 1.0000 Uiso R
H421 H 0.5023 0.8200 0.4635 0.0362 1.0000 Uiso R
H431 H 0.5843 0.9565 0.3866 0.0240 1.0000 Uiso R
H441 H 0.4125 0.8978 0.3900 0.0357 1.0000 Uiso R
H442 H 0.4020 0.9437 0.3312 0.0357 1.0000 Uiso R
H443 H 0.4272 0.8604 0.3284 0.0351 1.0000 Uiso R
H451 H 0.6934 0.9646 0.3023 0.0418 1.0000 Uiso R
H452 H 0.5675 0.9927 0.2834 0.0418 1.0000 Uiso R
H453 H 0.6058 0.9121 0.2649 0.0408 1.0000 Uiso R
H461 H 0.3639 0.7510 0.2564 0.0246 1.0000 Uiso R
H471 H 0.5043 0.8306 0.1764 0.0436 1.0000 Uiso R
H472 H 0.4273 0.8690 0.2246 0.0431 1.0000 Uiso R
H473 H 0.3704 0.8272 0.1690 0.0436 1.0000 Uiso R
H481 H 0.5030 0.6908 0.1655 0.0409 1.0000 Uiso R
H482 H 0.3692 0.6886 0.1652 0.0413 1.0000 Uiso R
H483 H 0.4398 0.6405 0.2121 0.0410 1.0000 Uiso R

loop_
_atom_site_aniso_label
_atom_site_aniso_U_11
_atom_site_aniso_U_22
_atom_site_aniso_U_33
_atom_site_aniso_U_23
_atom_site_aniso_U_13
_atom_site_aniso_U_12
Nb1 0.00980(5) 0.00819(5) 0.01253(5) -0.00068(4) -0.00022(4) 0.00014(4)
Fe1 0.01250(8) 0.01112(8) 0.01051(8) 0.00000(6) 0.00028(6) 0.00052(6)
Br1 0.02624(8) 0.02337(8) 0.02746(8) -0.00205(6) -0.01420(6) 0.00352(6)
P1 0.01678(15) 0.01069(15) 0.01252(15) 0.00036(12) 0.00188(12) -0.00090(12)
P2 0.01135(14) 0.01323(15) 0.01119(14) 0.00028(12) 0.00044(11) 0.00134(11)
P3 0.01474(15) 0.01061(14) 0.01260(15) -0.00138(12) 0.00002(12) 0.00015(12)
N1 0.0127(5) 0.0123(5) 0.0183(5) 0.0007(4) 0.0009(4) -0.0022(4)
N2 0.0133(5) 0.0149(5) 0.0114(5) -0.0015(4) -0.0003(4) 0.0012(4)
N3 0.0134(5) 0.0100(5) 0.0168(5) -0.0017(4) -0.0018(4) 0.0011(4)
N4 0.0138(5) 0.0119(5) 0.0186(5) -0.0015(4) -0.0029(4) 0.0003(4)
C1 0.0184(6) 0.0117(6) 0.0166(6) 0.0006(5) 0.0009(5) -0.0001(5)
C2 0.0202(7) 0.0151(6) 0.0182(6) -0.0002(5) -0.0023(5) 0.0005(5)
C3 0.0280(8) 0.0177(7) 0.0231(7) -0.0058(6) -0.0020(6) 0.0021(6)
C4 0.0314(8) 0.0150(7) 0.0303(8) -0.0016(6) -0.0005(7) 0.0058(6)
C5 0.0497(11) 0.0239(8) 0.0252(8) 0.0034(7) -0.0073(8) 0.0146(8)
C6 0.0461(10) 0.0221(7) 0.0171(7) -0.0007(6) -0.0042(7) 0.0110(7)
C7 0.0238(7) 0.0152(6) 0.0147(6) 0.0012(5) 0.0051(5) -0.0012(5)
C8 0.0471(10) 0.0272(8) 0.0239(8) -0.0013(6) 0.0110(7) -0.0183(8)
C9 0.0498(11) 0.0389(10) 0.0287(9) 0.0029(8) 0.0166(8) -0.0211(9)
C10 0.0353(9) 0.0316(9) 0.0193(7) 0.0031(6) 0.0123(6) -0.0010(7)
C11 0.0279(7) 0.0200(7) 0.0173(7) -0.0009(5) 0.0044(6) 0.0024(6)
C12 0.0199(6) 0.0150(6) 0.0165(6) 0.0019(5) 0.0033(5) -0.0002(5)
C13 0.0165(6) 0.0178(7) 0.0339(8) 0.0056(6) 0.0028(6) -0.0053(5)
C14 0.0231(8) 0.0400(11) 0.0746(15) -0.0022(10) 0.0219(9) -0.0031(8)
C15 0.0232(8) 0.0280(9) 0.0464(11) 0.0012(8) -0.0089(7) -0.0126(7)
C16 0.0145(6) 0.0167(6) 0.0127(6) -0.0016(5) 0.0032(5) -0.0008(5)
C17 0.0147(6) 0.0174(6) 0.0148(6) -0.0008(5) 0.0020(5) -0.0003(5)
C18 0.0251(7) 0.0163(6) 0.0189(7) 0.0010(5) 0.0037(6) -0.0008(5)
C19 0.0255(8) 0.0226(7) 0.0299(8) -0.0002(6) 0.0067(6) -0.0085(6)
C20 0.0153(7) 0.0288(8) 0.0434(10) -0.0006(7) 0.0013(7) -0.0069(6)
C21 0.0152(6) 0.0232(7) 0.0291(8) 0.0011(6) -0.0015(6) -0.0001(5)
C22 0.0127(6) 0.0167(6) 0.0157(6) -0.0019(5) -0.0009(5) 0.0021(5)
C23 0.0170(6) 0.0245(7) 0.0165(6) -0.0008(5) 0.0012(5) 0.0032(5)
C24 0.0165(7) 0.0293(8) 0.0237(7) -0.0081(6) 0.0020(6) 0.0049(6)
C25 0.0157(6) 0.0205(7) 0.0346(8) -0.0087(6) -0.0043(6) 0.0048(5)
C26 0.0205(7) 0.0167(7) 0.0322(8) 0.0007(6) -0.0035(6) 0.0015(5)
C27 0.0150(6) 0.0181(7) 0.0225(7) 0.0004(5) 0.0012(5) 0.0012(5)
C28 0.0198(6) 0.0245(7) 0.0115(6) -0.0033(5) 0.0001(5) 0.0053(5)
C29 0.0459(10) 0.0179(7) 0.0196(7) -0.0060(6) -0.0073(7) 0.0072(7)
C30 0.0303(8) 0.0253(7) 0.0143(6) 0.0018(6) -0.0014(6) -0.0001(6)
C31 0.0237(7) 0.0136(6) 0.0130(6) -0.0004(5) -0.0049(5) -0.0036(5)
C32 0.0263(7) 0.0203(7) 0.0139(6) -0.0045(5) 0.0000(5) -0.0068(6)
C33 0.0315(8) 0.0297(8) 0.0160(7) -0.0027(6) 0.0006(6) -0.0142(7)
C34 0.0434(10) 0.0212(7) 0.0182(7) 0.0039(6) -0.0093(7) -0.0160(7)
C35 0.0449(10) 0.0126(7) 0.0254(8) 0.0018(6) -0.0156(7) -0.0033(6)
C36 0.0290(8) 0.0146(6) 0.0222(7) 0.0003(5) -0.0103(6) -0.0006(6)
C37 0.0324(8) 0.0147(6) 0.0172(7) 0.0009(5) 0.0082(6) 0.0080(6)
C38 0.0637(12) 0.0177(7) 0.0169(7) -0.0011(6) 0.0049(8) 0.0060(8)
C39 0.111(2) 0.0253(9) 0.0199(9) 0.0007(7) 0.0207(11) 0.0235(11)
C40 0.106(2) 0.0471(13) 0.0367(11) 0.0193(10) 0.0481(13) 0.0481(14)
C41 0.0476(12) 0.0522(13) 0.0546(13) 0.0258(11) 0.0356(11) 0.0287(10)
C42 0.0289(8) 0.0313(9) 0.0327(9) 0.0086(7) 0.0142(7) 0.0110(7)
C43 0.0166(6) 0.0106(6) 0.0311(8) -0.0037(5) -0.0071(6) 0.0027(5)
C44 0.0160(6) 0.0198(7) 0.0363(9) -0.0056(6) -0.0044(6) 0.0052(5)
C45 0.0220(7) 0.0200(7) 0.0430(10) 0.0133(7) -0.0094(7) -0.0019(6)
C46 0.0184(7) 0.0175(7) 0.0257(7) -0.0020(6) -0.0092(6) 0.0004(5)
C47 0.0334(9) 0.0212(7) 0.0313(9) 0.0018(6) -0.0156(7) 0.0026(6)
C48 0.0286(8) 0.0240(8) 0.0301(8) -0.0078(6) -0.0136(7) 0.0014(6)

loop_
_atom_type_symbol
_atom_type_scat_dispersion_real
_atom_type_scat_dispersion_imag
_atom_type_scat_Cromer_Mann_a1
_atom_type_scat_Cromer_Mann_b1
_atom_type_scat_Cromer_Mann_a2
_atom_type_scat_Cromer_Mann_b2
_atom_type_scat_Cromer_Mann_a3
_atom_type_scat_Cromer_Mann_b3
_atom_type_scat_Cromer_Mann_a4
_atom_type_scat_Cromer_Mann_b4
_atom_type_scat_Cromer_Mann_c
_atom_type_scat_source
C 0.0033 0.0016 2.3100 20.8439 1.0200 10.2075 1.5886 0.5687 0.8650 51.6512 0.2156 'International Tables Vol C 4.2.6.8 and 6.1.1.4'
H 0.0000 0.0000 0.4930 10.5109 0.3229 26.1257 0.1402 3.1424 0.0408 57.7998 0.0030 'International Tables Vol C 4.2.6.8 and 6.1.1.4'
N 0.0061 0.0033 12.2126 0.0057 3.1322 9.8933 2.0125 28.9975 1.1663 0.5826 -11.5290 'International Tables Vol C 4.2.6.8 and 6.1.1.4'
P 0.1023 0.0942 6.4345 1.9067 4.1791 27.1570 1.7800 0.5260 1.4908 68.1645 1.1149 'International Tables Vol C 4.2.6.8 and 6.1.1.4'
Fe 0.3463 0.8444 11.7695 4.7611 7.3573 0.3072 3.5222 15.3535 2.3045 76.8805 1.0369 'International Tables Vol C 4.2.6.8 and 6.1.1.4'
Br -0.2901 2.4595 17.1789 2.1723 5.2358 16.5796 5.6377 0.2609 3.9851 41.4328 2.9557 'International Tables Vol C 4.2.6.8 and 6.1.1.4'
Nb -2.0727 0.6215 17.6142 1.1887 12.0144 11.7660 4.0418 0.2048 3.5335 69.7957 3.7559 'International Tables Vol C 4.2.6.8 and 6.1.1.4'

loop_
_geom_angle_atom_site_label_1
_geom_angle_atom_site_label_2
_geom_angle_atom_site_label_3
_geom_angle
_geom_angle_publ_flag
Fe1 Nb1 P1 45.380(8) yes
Fe1 Nb1 P2 44.891(8) yes
P1 Nb1 P2 77.334(10) yes
Fe1 Nb1 P3 45.165(8) yes
P1 Nb1 P3 74.473(10) yes
P2 Nb1 P3 75.366(10) yes
Fe1 Nb1 N1 78.06(3) yes
P1 Nb1 N1 33.01(3) yes
P2 Nb1 N1 106.77(3) yes
P3 Nb1 N1 96.15(3) yes
Fe1 Nb1 N2 77.06(3) yes
P1 Nb1 N2 98.70(3) yes
P2 Nb1 N2 32.76(3) yes
P3 Nb1 N2 104.85(3) yes
N1 Nb1 N2 117.14(5) yes
Fe1 Nb1 N3 77.23(3) yes
P1 Nb1 N3 102.38(3) yes
P2 Nb1 N3 97.20(3) yes
P3 Nb1 N3 32.39(3) yes
N1 Nb1 N3 112.58(5) yes
Fe1 Nb1 N4 178.74(4) yes
P1 Nb1 N4 135.70(4) yes
P2 Nb1 N4 133.96(4) yes
P3 Nb1 N4 134.91(4) yes
N1 Nb1 N4 103.08(5) yes
N2 Nb1 N3 116.50(5) yes
N2 Nb1 N4 101.87(5) yes
N3 Nb1 N4 102.74(5) yes
Nb1 Fe1 Br1 176.714(9) yes
Nb1 Fe1 P1 64.952(10) yes
Br1 Fe1 P1 115.438(12) yes
Nb1 Fe1 P2 65.216(10) yes
Br1 Fe1 P2 111.825(13) yes
P1 Fe1 P2 106.158(14) yes
Nb1 Fe1 P3 65.570(10) yes
Br1 Fe1 P3 117.127(12) yes
P1 Fe1 P3 101.347(14) yes
P2 Fe1 P3 103.553(14) yes
Fe1 P1 Nb1 69.668(10) yes
Fe1 P1 N1 110.73(4) yes
Fe1 P1 C1 115.65(5) yes
Nb1 P1 C1 118.92(5) yes
N1 P1 C1 105.65(6) yes
Fe1 P1 C7 112.04(5) yes
Nb1 P1 C7 134.41(5) yes
N1 P1 C7 110.63(6) yes
C1 P1 C7 101.65(6) yes
Fe1 P2 Nb1 69.894(11) yes
Fe1 P2 N2 110.30(4) yes
Fe1 P2 C16 114.25(4) yes
Nb1 P2 C16 115.43(4) yes
N2 P2 C16 105.71(6) yes
Fe1 P2 C22 115.07(5) yes
Nb1 P2 C22 135.56(5) yes
N2 P2 C22 108.17(6) yes
C16 P2 C22 102.64(6) yes
Fe1 P3 Nb1 69.264(10) yes
Fe1 P3 N3 109.35(4) yes
Fe1 P3 C31 115.34(5) yes
Nb1 P3 C31 135.13(5) yes
N3 P3 C31 109.93(6) yes
Fe1 P3 C37 115.65(5) yes
Nb1 P3 C37 117.42(5) yes
N3 P3 C37 104.92(7) yes
C31 P3 C37 100.93(7) yes
P1 N1 Nb1 105.38(6) yes
P1 N1 C13 120.90(10) yes
Nb1 N1 C13 133.66(9) yes
P2 N2 Nb1 105.83(6) yes
P2 N2 C28 121.20(9) yes
Nb1 N2 C28 132.97(9) yes
P3 N3 Nb1 106.98(6) yes
P3 N3 C43 121.02(9) yes
Nb1 N3 C43 131.97(9) yes
Nb1 N4 C46 177.99(11) yes
P1 C1 C2 120.01(10) yes
P1 C1 C6 121.01(11) yes
C2 C1 C6 118.47(13) yes
C1 C2 C3 120.70(13) yes
C1 C2 H21 118.7 no
C3 C2 H21 120.6 no
C2 C3 C4 120.37(14) yes
C2 C3 H31 120.4 no
C4 C3 H31 119.2 no
C3 C4 C5 119.57(15) yes
C3 C4 H41 119.7 no
C5 C4 H41 120.7 no
C4 C5 C6 120.26(15) yes
C4 C5 H51 120.3 no
C6 C5 H51 119.4 no
C1 C6 C5 120.61(15) yes
C1 C6 H61 119.1 no
C5 C6 H61 120.3 no
P1 C7 C8 123.65(12) yes
P1 C7 C12 118.02(10) yes
C8 C7 C12 118.33(13) yes
C7 C8 C9 120.52(16) yes
C7 C8 H81 120.9 no
C9 C8 H81 118.5 no
C8 C9 C10 120.31(16) yes
C8 C9 H91 119.6 no
C10 C9 H91 120.1 no
C9 C10 C11 119.74(15) yes
C9 C10 H101 119.4 no
C11 C10 H101 120.9 no
C10 C11 C12 120.07(15) yes
C10 C11 H111 119.2 no
C12 C11 H111 120.7 no
C7 C12 C11 120.93(13) yes
C7 C12 H121 118.5 no
C11 C12 H121 120.6 no
N1 C13 C14 110.54(13) yes
N1 C13 C15 112.18(13) yes
C14 C13 C15 110.94(15) yes
N1 C13 H131 106.6 no
C14 C13 H131 109.2 no
C15 C13 H131 107.2 no
C13 C14 H141 109.5 no
C13 C14 H142 112.5 no
H141 C14 H142 109.2 no
C13 C14 H143 107.7 no
H141 C14 H143 107.5 no
H142 C14 H143 110.3 no
C13 C15 H151 108.3 no
C13 C15 H152 109.5 no
H151 C15 H152 107.8 no
C13 C15 H153 112.2 no
H151 C15 H153 110.0 no
H152 C15 H153 109.0 no
P2 C16 C17 118.98(10) yes
P2 C16 C21 121.93(11) yes
C17 C16 C21 118.51(13) yes
C16 C17 C18 121.17(13) yes
C16 C17 H171 118.5 no
C18 C17 H171 120.3 no
C17 C18 C19 119.88(14) yes
C17 C18 H181 120.1 no
C19 C18 H181 120.0 no
C18 C19 C20 119.66(14) yes
C18 C19 H191 119.6 no
C20 C19 H191 120.7 no
C19 C20 C21 120.73(14) yes
C19 C20 H201 118.7 no
C21 C20 H201 120.6 no
C16 C21 C20 120.04(14) yes
C16 C21 H211 120.2 no
C20 C21 H211 119.7 no
P2 C22 C23 123.66(11) yes
P2 C22 C27 117.89(10) yes
C23 C22 C27 118.45(13) yes
C22 C23 C24 120.39(14) yes
C22 C23 H231 120.2 no
C24 C23 H231 119.4 no
C23 C24 C25 120.28(14) yes
C23 C24 H241 119.3 no
C25 C24 H241 120.4 no
C24 C25 C26 119.88(14) yes
C24 C25 H251 119.9 no
C26 C25 H251 120.2 no
C25 C26 C27 119.96(15) yes
C25 C26 H261 121.6 no
C27 C26 H261 118.4 no
C26 C27 C22 121.00(14) yes
C26 C27 H271 120.0 no
C22 C27 H271 119.0 no
N2 C28 C29 108.39(12) yes
N2 C28 C30 112.82(12) yes
C29 C28 C30 112.45(12) yes
N2 C28 H281 109.0 no
C29 C28 H281 107.6 no
C30 C28 H281 106.4 no
C28 C29 H291 109.2 no
C28 C29 H292 110.9 no
H291 C29 H292 109.4 no
C28 C29 H293 109.3 no
H291 C29 H293 109.8 no
H292 C29 H293 108.3 no
C28 C30 H301 111.0 no
C28 C30 H302 110.1 no
H301 C30 H302 109.3 no
C28 C30 H303 110.3 no
H301 C30 H303 109.0 no
H302 C30 H303 107.1 no
P3 C31 C32 117.85(11) yes
P3 C31 C36 123.70(12) yes
C32 C31 C36 118.41(13) yes
C31 C32 C33 120.79(15) yes
C31 C32 H321 119.0 no
C33 C32 H321 120.2 no
C32 C33 C34 120.23(16) yes
C32 C33 H331 119.9 no
C34 C33 H331 119.9 no
C33 C34 C35 119.80(14) yes
C33 C34 H341 120.9 no
C35 C34 H341 119.3 no
C34 C35 C36 120.47(15) yes
C34 C35 H351 120.5 no
C36 C35 H351 119.0 no
C31 C36 C35 120.27(15) yes
C31 C36 H361 120.6 no
C35 C36 H361 119.1 no
P3 C37 C38 120.52(14) yes
P3 C37 C42 120.15(12) yes
C38 C37 C42 118.99(16) yes
C37 C38 C39 120.0(2) yes
C37 C38 H381 120.5 no
C39 C38 H381 119.6 no
C38 C39 C40 120.9(2) yes
C38 C39 H391 119.6 no
C40 C39 H391 119.4 no
C39 C40 C41 119.70(18) yes
C39 C40 H401 120.3 no
C41 C40 H401 120.0 no
C40 C41 C42 120.1(2) yes
C40 C41 H411 119.8 no
C42 C41 H411 120.1 no
C41 C42 C37 120.3(2) yes
C41 C42 H421 120.4 no
C37 C42 H421 119.3 no
N3 C43 C44 112.22(12) yes
N3 C43 C45 109.08(12) yes
C44 C43 C45 112.34(13) yes
N3 C43 H431 107.5 no
C44 C43 H431 107.3 no
C45 C43 H431 108.3 no
C43 C44 H441 112.1 no
C43 C44 H442 110.7 no
H441 C44 H442 107.8 no
C43 C44 H443 110.3 no
H441 C44 H443 108.2 no
H442 C44 H443 107.6 no
C43 C45 H451 109.7 no
C43 C45 H452 110.3 no
H451 C45 H452 110.1 no
C43 C45 H453 109.3 no
H451 C45 H453 109.0 no
H452 C45 H453 108.4 no
N4 C46 C47 112.05(12) yes
N4 C46 C48 112.06(12) yes
C47 C46 C48 109.63(14) yes
N4 C46 H461 106.4 no
C47 C46 H461 108.0 no
C48 C46 H461 108.6 no
C46 C47 H471 110.1 no
C46 C47 H472 111.9 no
H471 C47 H472 108.7 no
C46 C47 H473 111.0 no
H471 C47 H473 107.6 no
H472 C47 H473 107.4 no
C46 C48 H481 111.0 no
C46 C48 H482 108.4 no
H481 C48 H482 108.9 no
C46 C48 H483 111.7 no
H481 C48 H483 109.2 no
H482 C48 H483 107.5 no

loop_
_geom_bond_atom_site_label_1
_geom_bond_atom_site_label_2
_geom_bond_distance
_geom_bond_publ_flag
Nb1 Fe1 3.0851(2) yes
Nb1 P1 2.9807(4) yes
Nb1 P2 2.9827(4) yes
Nb1 P3 3.0035(4) yes
Nb1 N1 2.0529(11) yes
Nb1 N2 2.0506(11) yes
Nb1 N3 2.0450(11) yes
Nb1 N4 1.7810(12) yes
Fe1 Br1 2.3629(3) yes
Fe1 P1 2.3418(4) yes
Fe1 P2 2.3187(4) yes
Fe1 P3 2.3393(4) yes
P1 N1 1.6840(12) yes
P1 C1 1.8270(14) yes
P1 C7 1.8341(14) yes
P2 N2 1.6777(12) yes
P2 C16 1.8279(14) yes
P2 C22 1.8385(14) yes
P3 N3 1.6822(12) yes
P3 C31 1.8331(14) yes
P3 C37 1.8277(15) yes
N1 C13 1.4866(17) yes
N2 C28 1.4861(17) yes
N3 C43 1.4847(17) yes
N4 C46 1.4626(18) yes
C1 C2 1.3913(19) yes
C1 C6 1.393(2) yes
C2 C3 1.388(2) yes
C2 H21 0.929 no
C3 C4 1.381(2) yes
C3 H31 0.963 no
C4 C5 1.381(2) yes
C4 H41 0.936 no
C5 C6 1.391(2) yes
C5 H51 0.929 no
C6 H61 0.936 no
C7 C8 1.394(2) yes
C7 C12 1.390(2) yes
C8 C9 1.387(2) yes
C8 H81 0.937 no
C9 C10 1.382(3) yes
C9 H91 0.936 no
C10 C11 1.378(2) yes
C10 H101 0.939 no
C11 C12 1.388(2) yes
C11 H111 0.952 no
C12 H121 0.940 no
C13 C14 1.513(2) yes
C13 C15 1.516(2) yes
C13 H131 0.974 no
C14 H141 0.963 no
C14 H142 0.966 no
C14 H143 0.962 no
C15 H151 0.937 no
C15 H152 0.947 no
C15 H153 0.953 no
C16 C17 1.3951(19) yes
C16 C21 1.3985(19) yes
C17 C18 1.388(2) yes
C17 H171 0.942 no
C18 C19 1.385(2) yes
C18 H181 0.943 no
C19 C20 1.385(2) yes
C19 H191 0.943 no
C20 C21 1.392(2) yes
C20 H201 0.919 no
C21 H211 0.915 no
C22 C23 1.3997(19) yes
C22 C27 1.389(2) yes
C23 C24 1.391(2) yes
C23 H231 0.929 no
C24 C25 1.385(2) yes
C24 H241 0.926 no
C25 C26 1.381(2) yes
C25 H251 0.937 no
C26 C27 1.392(2) yes
C26 H261 0.945 no
C27 H271 0.954 no
C28 C29 1.522(2) yes
C28 C30 1.519(2) yes
C28 H281 0.983 no
C29 H291 0.967 no
C29 H292 0.964 no
C29 H293 0.966 no
C30 H301 0.971 no
C30 H302 0.939 no
C30 H303 0.973 no
C31 C32 1.392(2) yes
C31 C36 1.405(2) yes
C32 C33 1.393(2) yes
C32 H321 0.933 no
C33 C34 1.378(2) yes
C33 H331 0.935 no
C34 C35 1.385(3) yes
C34 H341 0.939 no
C35 C36 1.388(2) yes
C35 H351 0.922 no
C36 H361 0.926 no
C37 C38 1.395(2) yes
C37 C42 1.389(2) yes
C38 C39 1.387(3) yes
C38 H381 0.943 no
C39 C40 1.372(4) yes
C39 H391 0.936 no
C40 C41 1.381(4) yes
C40 H401 0.935 no
C41 C42 1.396(2) yes
C41 H411 0.917 no
C42 H421 0.925 no
C43 C44 1.521(2) yes
C43 C45 1.517(2) yes
C43 H431 0.969 no
C44 H441 0.951 no
C44 H442 0.955 no
C44 H443 0.945 no
C45 H451 0.976 no
C45 H452 0.967 no
C45 H453 0.983 no
C46 C47 1.528(2) yes
C46 C48 1.530(2) yes
C46 H461 0.992 no
C47 H471 0.978 no
C47 H472 0.975 no
C47 H473 0.963 no
C48 H481 0.967 no
C48 H482 0.956 no
C48 H483 0.975 no
